data_7123675
loop_
_publ_author_name
'Sugiura, Shinya'
'Kobayashi, Yoichi'
'Yasuda, Nobuhiro'
'Maeda, Hiromitsu'

_publ_section_title
;
 Multiply aryl-substituted dipyrrolyldiketone boron complexes exhibiting
 anion-responsive emissive properties
;
_journal_name_full 'Chemical Communications'
_journal_paper_doi 10.1039/C9CC03407B
_journal_year 2019
_chemical_formula_moiety 'C35 H25 B F2 N2 O2'
_chemical_formula_sum 'C35 H25 B F2 N2 O2'
_chemical_formula_weight 554.38
_space_group_crystal_system triclinic
_space_group_IT_number 2
_space_group_name_Hall '-P 1'
_space_group_name_H-M_alt 'P -1'
_symmetry_space_group_name_Hall '-P 1'
_symmetry_space_group_name_H-M 'P -1'
_atom_sites_solution_hydrogens geom
_audit_creation_method SHELXL-2014/7
_audit_update_record
;
2019-04-09 deposited with the CCDC.    2019-06-17 downloaded from the CCDC.
;
_cell_angle_alpha 105.387(7)
_cell_angle_beta 91.946(7)
_cell_angle_gamma 100.712(7)
_cell_formula_units_Z 2
_cell_length_a 8.8174(8)
_cell_length_b 11.1450(10)
_cell_length_c 14.6195(13)
_cell_measurement_reflns_used 41130
_cell_measurement_temperature 100(2)
_cell_measurement_theta_max 16.241
_cell_measurement_theta_min 0.879
_cell_volume 1355.8(2)
_computing_cell_refinement 'Rapid Auto(Rigaku)'
_computing_data_collection 'Rapid Auto(Rigaku)'
_computing_data_reduction 'Rapid Auto(Rigaku)'
_computing_structure_refinement 'SHELXL-2014/7 (Sheldrick, 2014)'
_computing_structure_solution 'SHELXS-97 (Sheldrick, 1990)'
_diffrn_ambient_temperature 100(2)
_diffrn_detector_area_resol_mean 5.814
_diffrn_measured_fraction_theta_full 1.000
_diffrn_measured_fraction_theta_max 1.000
_diffrn_measurement_device_type 'Pilatus3 CdTe 1M'
_diffrn_measurement_method \w
_diffrn_radiation_type Synchrotron
_diffrn_radiation_wavelength 0.4307
_diffrn_reflns_av_R_equivalents 0.0382
_diffrn_reflns_av_unetI/netI 0.0268
_diffrn_reflns_Laue_measured_fraction_full 1.000
_diffrn_reflns_Laue_measured_fraction_max 1.000
_diffrn_reflns_limit_h_max 11
_diffrn_reflns_limit_h_min -11
_diffrn_reflns_limit_k_max 14
_diffrn_reflns_limit_k_min -14
_diffrn_reflns_limit_l_max 18
_diffrn_reflns_limit_l_min -18
_diffrn_reflns_number 41130
_diffrn_reflns_point_group_measured_fraction_full 1.000
_diffrn_reflns_point_group_measured_fraction_max 1.000
_diffrn_reflns_theta_full 14.976
_diffrn_reflns_theta_max 16.241
_diffrn_reflns_theta_min 0.879
_diffrn_source 'BL02B1 beamline SPring-8'
_exptl_absorpt_coefficient_mu 0.041
_exptl_absorpt_correction_T_max 1.0000
_exptl_absorpt_correction_T_min 0.8003
_exptl_absorpt_correction_type multi-scan
_exptl_absorpt_process_details
;
PROCESS-AUTO (1998). Automatic Data Acquisition and Processing Package
for 2D image data. Rigaku Corporation, Tokyo, Japan.
;
_exptl_crystal_colour orange
_exptl_crystal_density_diffrn 1.358
_exptl_crystal_density_meas ?
_exptl_crystal_description block
_exptl_crystal_F_000 576
_exptl_crystal_size_max 0.100
_exptl_crystal_size_mid 0.100
_exptl_crystal_size_min 0.050
_refine_diff_density_max 0.739
_refine_diff_density_min -0.679
_refine_diff_density_rms 0.050
_refine_ls_extinction_method none
_refine_ls_goodness_of_fit_ref 1.034
_refine_ls_hydrogen_treatment constr
_refine_ls_matrix_type full
_refine_ls_number_parameters 379
_refine_ls_number_reflns 6225
_refine_ls_number_restraints 0
_refine_ls_restrained_S_all 1.034
_refine_ls_R_factor_all 0.0594
_refine_ls_R_factor_gt 0.0502
_refine_ls_shift/su_max 0.001
_refine_ls_shift/su_mean 0.000
_refine_ls_structure_factor_coef Fsqd
_refine_ls_weighting_details 'w=1/[\s^2^(Fo^2^)+(0.0459P)^2^+1.0211P] where P=(Fo^2^+2Fc^2^)/3'
_refine_ls_weighting_scheme calc
_refine_ls_wR_factor_gt 0.1174
_refine_ls_wR_factor_ref 0.1239
_reflns_Friedel_coverage 0.000
_reflns_number_gt 5283
_reflns_number_total 6225
_reflns_threshold_expression 'I > 2\s(I)'
_cod_data_source_file c9cc03407b2.cif
_cod_data_source_block 180713_ss1-1
_cod_depositor_comments
;
The following automatic conversions were performed:

'_exptl_crystal_density_meas' value 'not measured' was changed to '?'
- the value is perceived as not measured.

Automatic conversion script
Id: cif_fix_values 4973 2017-02-22 13:04:09Z antanas 
;
_cod_database_code 7123675
_shelx_shelxl_version_number 2014/7
_shelx_space_group_comment
;
The symmetry employed for this shelxl refinement is uniquely defined
by the following loop, which should always be used as a source of
symmetry information in preference to the above space-group names.
They are only intended as comments.
;
_shelx_estimated_absorpt_t_min 0.996
_shelx_estimated_absorpt_t_max 0.996

loop_
_space_group_symop_operation_xyz
'x, y, z'
'-x, -y, -z'

loop_
_atom_site_label
_atom_site_type_symbol
_atom_site_fract_x
_atom_site_fract_y
_atom_site_fract_z
_atom_site_U_iso_or_equiv
_atom_site_adp_type
_atom_site_occupancy
_atom_site_site_symmetry_order
_atom_site_calc_flag
_atom_site_refinement_flags_posn
_atom_site_refinement_flags_adp
C1 C 0.35243(18) -0.15777(15) 0.95586(12) 0.0272(3) Uani 1 1 d . .
H1 H 0.2963 -0.0963 0.9876 0.033 Uiso 1 1 calc R U
C2 C 0.35801(19) -0.26276(16) 0.98912(13) 0.0299(3) Uani 1 1 d . .
H2 H 0.3049 -0.2732 1.0428 0.036 Uiso 1 1 calc R U
C3 C 0.4404(2) -0.35174(15) 0.94439(13) 0.0319(4) Uani 1 1 d . .
H3 H 0.4465 -0.4224 0.9681 0.038 Uiso 1 1 calc R U
C4 C 0.5139(3) -0.33800(18) 0.86527(15) 0.0437(5) Uani 1 1 d . .
H4 H 0.5693 -0.4001 0.8337 0.052 Uiso 1 1 calc R U
C5 C 0.5076(3) -0.23400(18) 0.83120(14) 0.0396(4) Uani 1 1 d . .
H5 H 0.5581 -0.2257 0.7762 0.048 Uiso 1 1 calc R U
C6 C 0.42781(18) -0.14166(14) 0.87688(11) 0.0240(3) Uani 1 1 d . .
C7 C 0.42843(18) -0.03058(14) 0.84149(11) 0.0228(3) Uani 1 1 d . .
C8 C 0.51553(18) 0.00940(14) 0.77394(11) 0.0233(3) Uani 1 1 d . .
H8 H 0.5866 -0.0343 0.7383 0.028 Uiso 1 1 calc R U
C9 C 0.48186(17) 0.12480(14) 0.76670(10) 0.0211(3) Uani 1 1 d . .
C10 C 0.56603(17) 0.20183(14) 0.70947(11) 0.0223(3) Uani 1 1 d . .
C11 C 0.5861(2) 0.14534(17) 0.61483(13) 0.0354(4) Uani 1 1 d . .
H11 H 0.5383 0.0591 0.5860 0.042 Uiso 1 1 calc R U
C12 C 0.6754(3) 0.2139(2) 0.56229(15) 0.0466(5) Uani 1 1 d . .
H12 H 0.6881 0.1746 0.4977 0.056 Uiso 1 1 calc R U
C13 C 0.7460(2) 0.33946(19) 0.60380(15) 0.0401(4) Uani 1 1 d . .
H13 H 0.8074 0.3863 0.5678 0.048 Uiso 1 1 calc R U
C14 C 0.7270(2) 0.39664(17) 0.69762(14) 0.0329(4) Uani 1 1 d . .
H14 H 0.7751 0.4830 0.7260 0.039 Uiso 1 1 calc R U
C15 C 0.63781(18) 0.32846(15) 0.75047(12) 0.0264(3) Uani 1 1 d . .
H15 H 0.6255 0.3683 0.8150 0.032 Uiso 1 1 calc R U
C16 C 0.37072(17) 0.15354(13) 0.83087(10) 0.0203(3) Uani 1 1 d . .
C17 C 0.28358(16) 0.25227(13) 0.85282(10) 0.0197(3) Uani 1 1 d . .
C18 C 0.26960(17) 0.33273(14) 0.79668(11) 0.0214(3) Uani 1 1 d . .
H18 H 0.3287 0.3312 0.7434 0.026 Uiso 1 1 calc R U
C19 C 0.16823(17) 0.41559(14) 0.81915(11) 0.0213(3) Uani 1 1 d . .
C20 C 0.13465(17) 0.49440(14) 0.76087(11) 0.0230(3) Uani 1 1 d . .
C21 C 0.15437(18) 0.49047(15) 0.66565(11) 0.0257(3) Uani 1 1 d . .
C22 C 0.19658(19) 0.38792(16) 0.59030(11) 0.0281(3) Uani 1 1 d . .
C23 C 0.1323(2) 0.26053(16) 0.58079(12) 0.0320(4) Uani 1 1 d . .
H23 H 0.0591 0.2388 0.6230 0.038 Uiso 1 1 calc R U
C24 C 0.1746(2) 0.1655(2) 0.51007(15) 0.0450(5) Uani 1 1 d . .
H24 H 0.1335 0.0789 0.5056 0.054 Uiso 1 1 calc R U
C25 C 0.2760(3) 0.1961(2) 0.44629(17) 0.0599(7) Uani 1 1 d . .
H25 H 0.3040 0.1306 0.3977 0.072 Uiso 1 1 calc R U
C26 C 0.3366(3) 0.3213(2) 0.45297(16) 0.0575(6) Uani 1 1 d . .
H26 H 0.4049 0.3423 0.4082 0.069 Uiso 1 1 calc R U
C27 C 0.2983(2) 0.4171(2) 0.52497(14) 0.0398(4) Uani 1 1 d . .
H27 H 0.3419 0.5034 0.5297 0.048 Uiso 1 1 calc R U
C28 C 0.1150(2) 0.60146(15) 0.65221(12) 0.0292(3) Uani 1 1 d . .
H28 H 0.1174 0.6252 0.5944 0.035 Uiso 1 1 calc R U
C29 C 0.07205(18) 0.67034(15) 0.73747(12) 0.0266(3) Uani 1 1 d . .
C30 C 0.02543(19) 0.79394(15) 0.76042(13) 0.0293(3) Uani 1 1 d . .
C31 C 0.0641(3) 0.87399(18) 0.70237(14) 0.0481(5) Uani 1 1 d . .
H31 H 0.1207 0.8484 0.6489 0.058 Uiso 1 1 calc R U
C32 C 0.0205(3) 0.99096(18) 0.72234(16) 0.0522(6) Uani 1 1 d . .
H32 H 0.0463 1.0443 0.6818 0.063 Uiso 1 1 calc R U
C33 C -0.0597(2) 1.03055(17) 0.79995(18) 0.0463(5) Uani 1 1 d . .
H33 H -0.0886 1.1110 0.8141 0.056 Uiso 1 1 calc R U
C34 C -0.0962(4) 0.9522(2) 0.8554(3) 0.0782(10) Uani 1 1 d . .
H34 H -0.1522 0.9782 0.9091 0.094 Uiso 1 1 calc R U
C35 C -0.0544(3) 0.8342(2) 0.8366(2) 0.0659(8) Uani 1 1 d . .
H35 H -0.0819 0.7814 0.8774 0.079 Uiso 1 1 calc R U
N1 N 0.08102(15) 0.60310(12) 0.80191(10) 0.0240(3) Uani 1 1 d . .
H1A H 0.0563 0.6256 0.8610 0.029 Uiso 1 1 calc R U
N2 N 0.34289(14) 0.05843(12) 0.87561(9) 0.0216(3) Uani 1 1 d . .
H2A H 0.2786 0.0557 0.9201 0.026 Uiso 1 1 calc R U
O1 O 0.09717(13) 0.42889(10) 0.89764(8) 0.0254(2) Uani 1 1 d . .
O2 O 0.20723(13) 0.25644(10) 0.92921(8) 0.0234(2) Uani 1 1 d . .
B1 B 0.1291(2) 0.36331(16) 0.96946(13) 0.0241(3) Uani 1 1 d . .
F1 F 0.22072(12) 0.44794(9) 1.04593(7) 0.0322(2) Uani 1 1 d . .
F2 F -0.01024(11) 0.31183(9) 0.99799(8) 0.0333(2) Uani 1 1 d . .

loop_
_atom_site_aniso_label
_atom_site_aniso_U_11
_atom_site_aniso_U_22
_atom_site_aniso_U_33
_atom_site_aniso_U_23
_atom_site_aniso_U_13
_atom_site_aniso_U_12
C1 0.0256(8) 0.0277(8) 0.0317(8) 0.0128(7) 0.0019(6) 0.0074(6)
C2 0.0274(8) 0.0310(8) 0.0329(9) 0.0157(7) -0.0027(7) 0.0012(6)
C3 0.0368(9) 0.0213(7) 0.0387(9) 0.0136(7) -0.0067(7) 0.0031(6)
C4 0.0640(13) 0.0295(9) 0.0475(11) 0.0160(8) 0.0145(10) 0.0245(9)
C5 0.0590(12) 0.0319(9) 0.0387(10) 0.0167(8) 0.0197(9) 0.0229(9)
C6 0.0255(7) 0.0202(7) 0.0273(8) 0.0083(6) -0.0001(6) 0.0053(6)
C7 0.0242(7) 0.0203(7) 0.0248(7) 0.0058(6) 0.0021(6) 0.0074(6)
C8 0.0255(7) 0.0209(7) 0.0247(7) 0.0051(6) 0.0049(6) 0.0091(6)
C9 0.0230(7) 0.0195(7) 0.0213(7) 0.0047(5) 0.0030(5) 0.0064(5)
C10 0.0216(7) 0.0234(7) 0.0255(7) 0.0094(6) 0.0062(6) 0.0089(6)
C11 0.0442(10) 0.0299(9) 0.0300(9) 0.0052(7) 0.0140(8) 0.0054(7)
C12 0.0578(13) 0.0496(12) 0.0337(10) 0.0131(9) 0.0236(9) 0.0087(10)
C13 0.0357(10) 0.0465(11) 0.0462(11) 0.0258(9) 0.0178(8) 0.0071(8)
C14 0.0271(8) 0.0295(8) 0.0442(10) 0.0159(7) 0.0047(7) 0.0030(6)
C15 0.0272(8) 0.0245(7) 0.0288(8) 0.0084(6) 0.0038(6) 0.0065(6)
C16 0.0228(7) 0.0193(7) 0.0200(7) 0.0067(5) 0.0024(5) 0.0056(5)
C17 0.0190(6) 0.0199(7) 0.0186(7) 0.0025(5) 0.0020(5) 0.0038(5)
C18 0.0237(7) 0.0205(7) 0.0210(7) 0.0049(5) 0.0043(6) 0.0078(6)
C19 0.0212(7) 0.0188(7) 0.0223(7) 0.0026(5) 0.0018(5) 0.0046(5)
C20 0.0229(7) 0.0193(7) 0.0265(7) 0.0033(6) 0.0007(6) 0.0081(5)
C21 0.0272(8) 0.0240(7) 0.0265(8) 0.0065(6) -0.0005(6) 0.0079(6)
C22 0.0293(8) 0.0308(8) 0.0238(8) 0.0041(6) -0.0016(6) 0.0112(6)
C23 0.0362(9) 0.0299(8) 0.0268(8) 0.0008(7) -0.0008(7) 0.0099(7)
C24 0.0453(11) 0.0350(10) 0.0422(11) -0.0103(8) -0.0004(9) 0.0084(8)
C25 0.0477(12) 0.0585(14) 0.0505(13) -0.0238(11) 0.0121(10) 0.0083(11)
C26 0.0459(12) 0.0682(15) 0.0422(12) -0.0079(11) 0.0175(10) 0.0027(11)
C27 0.0372(10) 0.0436(10) 0.0336(9) 0.0043(8) 0.0054(8) 0.0050(8)
C28 0.0334(8) 0.0259(8) 0.0299(8) 0.0097(6) -0.0016(7) 0.0082(6)
C29 0.0252(7) 0.0214(7) 0.0339(8) 0.0085(6) -0.0024(6) 0.0061(6)
C30 0.0258(8) 0.0201(7) 0.0404(9) 0.0057(6) -0.0059(7) 0.0062(6)
C31 0.0854(16) 0.0299(9) 0.0310(10) 0.0067(8) -0.0071(10) 0.0217(10)
C32 0.0866(17) 0.0261(9) 0.0431(11) 0.0075(8) -0.0214(11) 0.0173(10)
C33 0.0325(9) 0.0225(8) 0.0833(16) 0.0127(9) -0.0084(10) 0.0093(7)
C34 0.093(2) 0.0481(13) 0.122(3) 0.0420(15) 0.074(2) 0.0481(14)
C35 0.0821(17) 0.0430(12) 0.102(2) 0.0437(13) 0.0641(16) 0.0409(12)
N1 0.0248(6) 0.0199(6) 0.0279(7) 0.0049(5) 0.0018(5) 0.0091(5)
N2 0.0226(6) 0.0221(6) 0.0231(6) 0.0088(5) 0.0059(5) 0.0076(5)
O1 0.0285(6) 0.0247(5) 0.0257(6) 0.0056(4) 0.0083(4) 0.0128(4)
O2 0.0276(5) 0.0226(5) 0.0226(5) 0.0068(4) 0.0091(4) 0.0095(4)
B1 0.0277(8) 0.0209(8) 0.0240(8) 0.0040(6) 0.0087(7) 0.0079(6)
F1 0.0415(6) 0.0253(5) 0.0266(5) 0.0017(4) 0.0016(4) 0.0074(4)
F2 0.0317(5) 0.0274(5) 0.0419(6) 0.0078(4) 0.0186(4) 0.0083(4)

loop_
_atom_type_symbol
_atom_type_description
_atom_type_scat_dispersion_real
_atom_type_scat_dispersion_imag
_atom_type_scat_source
C C 0.0001 0.0005 'International Tables Vol C Tables 4.2.6.8 and 6.1.1.4'
H H 0.0000 0.0000 'International Tables Vol C Tables 4.2.6.8 and 6.1.1.4'
O O 0.0022 0.0020 'International Tables Vol C Tables 4.2.6.8 and 6.1.1.4'
B B 0.0000 0.0002 'International Tables Vol C Tables 4.2.6.8 and 6.1.1.4'
F F 0.0045 0.0034 'International Tables Vol C Tables 4.2.6.8 and 6.1.1.4'
N N 0.0007 0.0011 'International Tables Vol C Tables 4.2.6.8 and 6.1.1.4'

loop_
_geom_angle_atom_site_label_1
_geom_angle_atom_site_label_2
_geom_angle_atom_site_label_3
_geom_angle
C6 C1 C2 120.79(16)
C6 C1 H1 119.6
C2 C1 H1 119.6
C3 C2 C1 120.11(16)
C3 C2 H2 119.9
C1 C2 H2 119.9
C4 C3 C2 119.75(16)
C4 C3 H3 120.1
C2 C3 H3 120.1
C3 C4 C5 120.40(17)
C3 C4 H4 119.8
C5 C4 H4 119.8
C4 C5 C6 120.58(17)
C4 C5 H5 119.7
C6 C5 H5 119.7
C1 C6 C5 118.34(15)
C1 C6 C7 122.36(14)
C5 C6 C7 119.28(15)
N2 C7 C8 106.87(13)
N2 C7 C6 123.57(14)
C8 C7 C6 129.49(14)
C7 C8 C9 109.01(13)
C7 C8 H8 125.5
C9 C8 H8 125.5
C16 C9 C8 106.27(13)
C16 C9 C10 129.69(13)
C8 C9 C10 123.67(13)
C11 C10 C15 118.75(15)
C11 C10 C9 119.88(14)
C15 C10 C9 121.15(14)
C12 C11 C10 120.58(17)
C12 C11 H11 119.7
C10 C11 H11 119.7
C13 C12 C11 120.10(18)
C13 C12 H12 119.9
C11 C12 H12 119.9
C14 C13 C12 119.90(17)
C14 C13 H13 120.0
C12 C13 H13 120.0
C13 C14 C15 120.21(17)
C13 C14 H14 119.9
C15 C14 H14 119.9
C14 C15 C10 120.46(16)
C14 C15 H15 119.8
C10 C15 H15 119.8
N2 C16 C9 107.32(12)
N2 C16 C17 118.85(13)
C9 C16 C17 133.76(14)
O2 C17 C18 121.30(13)
O2 C17 C16 114.34(13)
C18 C17 C16 124.22(13)
C17 C18 C19 119.23(14)
C17 C18 H18 120.4
C19 C18 H18 120.4
O1 C19 C18 121.56(14)
O1 C19 C20 114.84(13)
C18 C19 C20 123.60(14)
N1 C20 C21 107.67(13)
N1 C20 C19 119.15(14)
C21 C20 C19 133.03(14)
C20 C21 C28 106.42(14)
C20 C21 C22 128.25(14)
C28 C21 C22 125.19(15)
C27 C22 C23 118.58(16)
C27 C22 C21 120.21(16)
C23 C22 C21 121.18(16)
C24 C23 C22 120.30(18)
C24 C23 H23 119.9
C22 C23 H23 119.9
C25 C24 C23 120.3(2)
C25 C24 H24 119.9
C23 C24 H24 119.9
C26 C25 C24 120.03(19)
C26 C25 H25 120.0
C24 C25 H25 120.0
C25 C26 C27 120.2(2)
C25 C26 H26 119.9
C27 C26 H26 119.9
C26 C27 C22 120.5(2)
C26 C27 H27 119.7
C22 C27 H27 119.7
C29 C28 C21 108.45(15)
C29 C28 H28 125.8
C21 C28 H28 125.8
N1 C29 C28 107.62(14)
N1 C29 C30 123.19(15)
C28 C29 C30 129.19(16)
C35 C30 C31 118.16(17)
C35 C30 C29 122.56(17)
C31 C30 C29 119.27(17)
C32 C31 C30 120.3(2)
C32 C31 H31 119.9
C30 C31 H31 119.9
C33 C32 C31 120.8(2)
C33 C32 H32 119.6
C31 C32 H32 119.6
C34 C33 C32 118.19(18)
C34 C33 H33 120.9
C32 C33 H33 120.9
C33 C34 C35 122.0(2)
C33 C34 H34 119.0
C35 C34 H34 119.0
C30 C35 C34 120.5(2)
C30 C35 H35 119.8
C34 C35 H35 119.8
C29 N1 C20 109.79(13)
C29 N1 H1A 125.1
C20 N1 H1A 125.1
C7 N2 C16 110.51(13)
C7 N2 H2A 124.7
C16 N2 H2A 124.7
C19 O1 B1 121.74(12)
C17 O2 B1 121.12(12)
F1 B1 F2 110.48(13)
F1 B1 O1 109.79(13)
F2 B1 O1 108.70(14)
F1 B1 O2 109.38(13)
F2 B1 O2 106.98(13)
O1 B1 O2 111.47(12)

loop_
_geom_bond_atom_site_label_1
_geom_bond_atom_site_label_2
_geom_bond_distance
C1 C6 1.387(2)
C1 C2 1.389(2)
C1 H1 0.9500
C2 C3 1.377(3)
C2 H2 0.9500
C3 C4 1.374(3)
C3 H3 0.9500
C4 C5 1.387(2)
C4 H4 0.9500
C5 C6 1.391(2)
C5 H5 0.9500
C6 C7 1.462(2)
C7 N2 1.3575(19)
C7 C8 1.386(2)
C8 C9 1.402(2)
C8 H8 0.9500
C9 C16 1.401(2)
C9 C10 1.475(2)
C10 C11 1.392(2)
C10 C15 1.395(2)
C11 C12 1.387(3)
C11 H11 0.9500
C12 C13 1.383(3)
C12 H12 0.9500
C13 C14 1.381(3)
C13 H13 0.9500
C14 C15 1.387(2)
C14 H14 0.9500
C15 H15 0.9500
C16 N2 1.3762(18)
C16 C17 1.431(2)
C17 O2 1.3182(17)
C17 C18 1.385(2)
C18 C19 1.388(2)
C18 H18 0.9500
C19 O1 1.3133(18)
C19 C20 1.436(2)
C20 N1 1.3775(19)
C20 C21 1.399(2)
C21 C28 1.405(2)
C21 C22 1.475(2)
C22 C27 1.392(3)
C22 C23 1.395(2)
C23 C24 1.387(2)
C23 H23 0.9500
C24 C25 1.377(3)
C24 H24 0.9500
C25 C26 1.375(4)
C25 H25 0.9500
C26 C27 1.387(3)
C26 H26 0.9500
C27 H27 0.9500
C28 C29 1.385(2)
C28 H28 0.9500
C29 N1 1.359(2)
C29 C30 1.468(2)
C30 C35 1.358(3)
C30 C31 1.393(3)
C31 C32 1.388(3)
C31 H31 0.9500
C32 C33 1.374(3)
C32 H32 0.9500
C33 C34 1.347(3)
C33 H33 0.9500
C34 C35 1.391(3)
C34 H34 0.9500
C35 H35 0.9500
N1 H1A 0.8800
N2 H2A 0.8800
O1 B1 1.476(2)
O2 B1 1.4832(19)
B1 F1 1.374(2)
B1 F2 1.383(2)

loop_
_geom_torsion_atom_site_label_1
_geom_torsion_atom_site_label_2
_geom_torsion_atom_site_label_3
_geom_torsion_atom_site_label_4
_geom_torsion
C6 C1 C2 C3 0.7(2)
C1 C2 C3 C4 -1.6(3)
C2 C3 C4 C5 1.1(3)
C3 C4 C5 C6 0.4(3)
C2 C1 C6 C5 0.7(3)
C2 C1 C6 C7 -178.14(15)
C4 C5 C6 C1 -1.3(3)
C4 C5 C6 C7 177.59(18)
C1 C6 C7 N2 -7.4(2)
C5 C6 C7 N2 173.77(16)
C1 C6 C7 C8 169.16(16)
C5 C6 C7 C8 -9.7(3)
N2 C7 C8 C9 -0.18(17)
C6 C7 C8 C9 -177.15(15)
C7 C8 C9 C16 -0.61(17)
C7 C8 C9 C10 172.98(14)
C16 C9 C10 C11 -137.24(18)
C8 C9 C10 C11 50.8(2)
C16 C9 C10 C15 48.3(2)
C8 C9 C10 C15 -123.71(17)
C15 C10 C11 C12 -0.2(3)
C9 C10 C11 C12 -174.85(18)
C10 C11 C12 C13 0.2(3)
C11 C12 C13 C14 -0.2(3)
C12 C13 C14 C15 0.2(3)
C13 C14 C15 C10 -0.2(3)
C11 C10 C15 C14 0.2(2)
C9 C10 C15 C14 174.77(15)
C8 C9 C16 N2 1.15(16)
C10 C9 C16 N2 -171.91(15)
C8 C9 C16 C17 -175.60(16)
C10 C9 C16 C17 11.3(3)
N2 C16 C17 O2 13.6(2)
C9 C16 C17 O2 -169.92(15)
N2 C16 C17 C18 -162.18(14)
C9 C16 C17 C18 14.3(3)
O2 C17 C18 C19 -2.7(2)
C16 C17 C18 C19 172.79(14)
C17 C18 C19 O1 7.1(2)
C17 C18 C19 C20 -174.13(14)
O1 C19 C20 N1 22.2(2)
C18 C19 C20 N1 -156.65(15)
O1 C19 C20 C21 -162.87(16)
C18 C19 C20 C21 18.2(3)
N1 C20 C21 C28 1.56(18)
C19 C20 C21 C28 -173.76(17)
N1 C20 C21 C22 -174.28(15)
C19 C20 C21 C22 10.4(3)
C20 C21 C22 C27 -140.43(18)
C28 C21 C22 C27 44.5(2)
C20 C21 C22 C23 41.7(3)
C28 C21 C22 C23 -133.42(18)
C27 C22 C23 C24 2.7(3)
C21 C22 C23 C24 -179.36(17)
C22 C23 C24 C25 -2.5(3)
C23 C24 C25 C26 0.5(4)
C24 C25 C26 C27 1.2(4)
C25 C26 C27 C22 -1.0(4)
C23 C22 C27 C26 -1.0(3)
C21 C22 C27 C26 -178.95(19)
C20 C21 C28 C29 -0.18(19)
C22 C21 C28 C29 175.82(16)
C21 C28 C29 N1 -1.28(19)
C21 C28 C29 C30 178.18(16)
N1 C29 C30 C35 -19.7(3)
C28 C29 C30 C35 160.9(2)
N1 C29 C30 C31 160.18(17)
C28 C29 C30 C31 -19.2(3)
C35 C30 C31 C32 -0.5(3)
C29 C30 C31 C32 179.61(19)
C30 C31 C32 C33 0.8(3)
C31 C32 C33 C34 -0.7(4)
C32 C33 C34 C35 0.4(5)
C31 C30 C35 C34 0.2(4)
C29 C30 C35 C34 -179.9(3)
C33 C34 C35 C30 -0.1(5)
C28 C29 N1 C20 2.30(18)
C30 C29 N1 C20 -177.20(14)
C21 C20 N1 C29 -2.42(18)
C19 C20 N1 C29 173.66(14)
C8 C7 N2 C16 0.93(17)
C6 C7 N2 C16 178.13(14)
C9 C16 N2 C7 -1.32(17)
C17 C16 N2 C7 176.00(13)
C18 C19 O1 B1 4.3(2)
C20 C19 O1 B1 -174.64(13)
C18 C17 O2 B1 -12.6(2)
C16 C17 O2 B1 171.46(13)
C19 O1 B1 F1 103.79(15)
C19 O1 B1 F2 -135.26(14)
C19 O1 B1 O2 -17.6(2)
C17 O2 B1 F1 -99.87(16)
C17 O2 B1 F2 140.45(13)
C17 O2 B1 O1 21.7(2)
